data_2241222
loop_
_publ_author_name
'Casta\~neda, Ra\'ul'
'Timofeeva, Tatiana V.'
'Khrustalev, Victor N.'

_publ_section_title
;
 Crystal structure of
 <i>cyclo</i>-tris(\m-3,4,5,6-tetrafluoro-<i>o</i>-phenylene-\k^2^<i>C</i>^1^:<i>C</i>^2^)trimercury--tetracyanoethylene
 (1/1)
;
_journal_coeditor_code RU2064
_journal_issue 11
_journal_name_full 'Acta Crystallographica Section E'
_journal_page_first 1375
_journal_page_last 1378
_journal_paper_doi 10.1107/S2056989015019350
_journal_volume 71
_journal_year 2015
_chemical_formula_iupac '[Hg3 (C6 F4)3], C6 N4'
_chemical_formula_moiety 'C18 F12 Hg3, C6 N4'
_chemical_formula_sum 'C24 F12 Hg3 N4'
_chemical_formula_weight 1174.05
_chemical_name_systematic
'<i>cyclo</i>-Tris(\m-3,4,5,6-tetrafluoro-<i>o</i>-phenylene-\k^2^<i>C</i>^1^:<i>C</i>^2^)trimercury--tetracyanoethylene (1/1)'
_space_group_crystal_system monoclinic
_space_group_IT_number 15
_space_group_name_Hall '-C 2yc'
_space_group_name_H-M_alt 'C 1 2/c 1'
_symmetry_space_group_name_Hall '-C 2yc'
_symmetry_space_group_name_H-M 'C 1 2/c 1'
_atom_sites_solution_primary difmap
_atom_sites_solution_secondary difmap
_audit_creation_method SHELXL-2014/6
_cell_angle_alpha 90
_cell_angle_beta 90.5750(10)
_cell_angle_gamma 90
_cell_formula_units_Z 4
_cell_length_a 10.5658(11)
_cell_length_b 13.8297(15)
_cell_length_c 16.7166(18)
_cell_measurement_reflns_used 9624
_cell_measurement_temperature 100(2)
_cell_measurement_theta_max 32.72
_cell_measurement_theta_min 4.37
_cell_volume 2442.5(5)
_computing_cell_refinement
;
SAINT (Bruker, 2001)
;
_computing_data_collection
;
APEX2 (Bruker, 2005)
;
_computing_data_reduction
;
SAINT (Bruker, 2001)
;
_computing_molecular_graphics
;
SHELXTL (Sheldrick, 2008)
;
_computing_publication_material
;
SHELXTL (Sheldrick, 2008)
;
_computing_structure_refinement
;
SHELXL2014 (Sheldrick, 2015)
;
_computing_structure_solution
;
SHELXTL (Sheldrick, 2008)
;
_diffrn_ambient_temperature 100(2)
_diffrn_measured_fraction_theta_full 0.995
_diffrn_measured_fraction_theta_max 0.997
_diffrn_measurement_device_type 'Bruker APEXII CCD'
_diffrn_measurement_method '\f and \w scans'
_diffrn_radiation_type MoK\a
_diffrn_radiation_wavelength 0.71073
_diffrn_reflns_av_R_equivalents 0.0359
_diffrn_reflns_limit_h_max 14
_diffrn_reflns_limit_h_min -14
_diffrn_reflns_limit_k_max 19
_diffrn_reflns_limit_k_min -19
_diffrn_reflns_limit_l_max 23
_diffrn_reflns_limit_l_min -23
_diffrn_reflns_number 13813
_diffrn_reflns_theta_full 25.242
_diffrn_reflns_theta_max 29.998
_diffrn_reflns_theta_min 4.374
_exptl_absorpt_coefficient_mu 18.927
_exptl_absorpt_correction_T_max 0.250
_exptl_absorpt_correction_T_min 0.150
_exptl_absorpt_correction_type multi-scan
_exptl_absorpt_process_details
;
(SADABS; Bruker, 2003)
;
_exptl_crystal_colour light-yellow
_exptl_crystal_density_diffrn 3.193
_exptl_crystal_description prism
_exptl_crystal_F_000 2080
_exptl_crystal_size_max 0.15
_exptl_crystal_size_mid 0.15
_exptl_crystal_size_min 0.10
_refine_diff_density_max 1.776
_refine_diff_density_min -1.704
_refine_ls_extinction_method none
_refine_ls_goodness_of_fit_ref 1.060
_refine_ls_hydrogen_treatment undef
_refine_ls_matrix_type full
_refine_ls_number_parameters 195
_refine_ls_number_reflns 3560
_refine_ls_number_restraints 0
_refine_ls_restrained_S_all 1.060
_refine_ls_R_factor_all 0.0247
_refine_ls_R_factor_gt 0.0230
_refine_ls_shift/su_max 0.002
_refine_ls_shift/su_mean 0.000
_refine_ls_structure_factor_coef Fsqd
_refine_ls_weighting_details 'w=1/[\s^2^(Fo^2^)+(0.0191P)^2^+19.1P] where P=(Fo^2^+2Fc^2^)/3'
_refine_ls_weighting_scheme calc
_refine_ls_wR_factor_gt 0.0539
_refine_ls_wR_factor_ref 0.0547
_reflns_number_gt 3404
_reflns_number_total 3560
_reflns_threshold_expression 'I > 2\s(I)'
_cod_data_source_file ru2064sup1.cif
_cod_data_source_block I
_cod_database_code 2241222
_shelx_space_group_comment
;
The symmetry employed for this shelxl refinement is uniquely defined
by the following loop, which should always be used as a source of
symmetry information in preference to the above space-group names.
They are only intended as comments.
;
_shelx_estimated_absorpt_t_min 0.164
_shelx_estimated_absorpt_t_max 0.253
_shelxl_version_number 2014/6

loop_
_space_group_symop_operation_xyz
'x, y, z'
'-x, y, -z+1/2'
'x+1/2, y+1/2, z'
'-x+1/2, y+1/2, -z+1/2'
'-x, -y, -z'
'x, -y, z-1/2'
'-x+1/2, -y+1/2, -z'
'x+1/2, -y+1/2, z-1/2'

loop_
_atom_site_type_symbol
_atom_site_label
_atom_site_fract_x
_atom_site_fract_y
_atom_site_fract_z
_atom_site_U_iso_or_equiv
_atom_site_adp_type
_atom_site_calc_flag
_atom_site_occupancy
Hg Hg1 0.5000 0.83281(2) 0.2500 0.01573(6) Uani d 1
Hg Hg2 0.36631(2) 0.60249(2) 0.31557(2) 0.01493(5) Uani d 1
F F1 0.3423(3) 0.9966(2) 0.33993(17) 0.0259(6) Uani d 1
F F2 0.1469(3) 0.98904(19) 0.44275(17) 0.0267(6) Uani d 1
F F3 0.0409(3) 0.8182(2) 0.48130(17) 0.0253(5) Uani d 1
F F4 0.1388(3) 0.65100(19) 0.42523(17) 0.0247(5) Uani d 1
F F5 0.3016(3) 0.38265(19) 0.35217(16) 0.0240(5) Uani d 1
F F6 0.4034(3) 0.21483(18) 0.30301(17) 0.0238(5) Uani d 1
C C1 0.3490(4) 0.8248(3) 0.3293(3) 0.0186(7) Uani d 1
C C2 0.2968(4) 0.9087(3) 0.3601(3) 0.0198(8) Uani d 1
C C3 0.1952(4) 0.9069(3) 0.4121(3) 0.0199(8) Uani d 1
C C4 0.1415(4) 0.8193(3) 0.4332(3) 0.0191(8) Uani d 1
C C5 0.1927(4) 0.7350(3) 0.4030(2) 0.0177(7) Uani d 1
C C6 0.2958(4) 0.7350(3) 0.3517(2) 0.0153(7) Uani d 1
C C7 0.4474(4) 0.4743(3) 0.2765(2) 0.0161(7) Uani d 1
C C8 0.4008(4) 0.3863(3) 0.3008(2) 0.0173(7) Uani d 1
C C9 0.4501(4) 0.2987(3) 0.2762(3) 0.0189(8) Uani d 1
N N1 0.6254(4) 0.6785(3) 0.3521(2) 0.0213(7) Uani d 1
N N2 0.9176(4) 0.5836(3) 0.5355(3) 0.0289(8) Uani d 1
C C10 0.7588(4) 0.7081(3) 0.4799(2) 0.0165(7) Uani d 1
C C11 0.6861(4) 0.6895(3) 0.4081(2) 0.0174(7) Uani d 1
C C12 0.8478(4) 0.6369(3) 0.5080(2) 0.0198(7) Uani d 1

loop_
_atom_site_aniso_label
_atom_site_aniso_U_11
_atom_site_aniso_U_22
_atom_site_aniso_U_33
_atom_site_aniso_U_12
_atom_site_aniso_U_13
_atom_site_aniso_U_23
Hg1 0.01452(9) 0.01481(10) 0.01793(10) 0.000 0.00398(7) 0.000
Hg2 0.01430(7) 0.01349(8) 0.01709(8) 0.00109(4) 0.00400(5) 0.00000(5)
F1 0.0273(13) 0.0178(12) 0.0327(14) -0.0010(10) 0.0092(11) 0.0003(10)
F2 0.0296(14) 0.0186(13) 0.0321(14) 0.0050(10) 0.0088(11) -0.0055(10)
F3 0.0209(12) 0.0275(14) 0.0277(13) 0.0033(10) 0.0111(10) -0.0001(11)
F4 0.0243(13) 0.0192(12) 0.0308(14) -0.0003(10) 0.0110(10) 0.0012(10)
F5 0.0237(13) 0.0204(13) 0.0281(13) -0.0003(10) 0.0139(10) 0.0032(10)
F6 0.0251(13) 0.0132(12) 0.0333(14) -0.0026(9) 0.0073(11) 0.0029(10)
C1 0.0174(18) 0.0188(19) 0.0195(18) 0.0010(14) 0.0016(14) 0.0010(14)
C2 0.0200(19) 0.0171(19) 0.0225(19) 0.0003(14) 0.0045(15) -0.0001(15)
C3 0.0190(18) 0.0184(19) 0.0223(19) 0.0091(14) 0.0018(15) -0.0041(15)
C4 0.0142(17) 0.023(2) 0.0206(18) 0.0024(14) 0.0054(14) -0.0003(15)
C5 0.0181(18) 0.0180(18) 0.0171(17) 0.0014(14) 0.0023(14) 0.0010(14)
C6 0.0142(16) 0.0158(18) 0.0161(17) 0.0034(13) 0.0031(13) -0.0007(13)
C7 0.0148(17) 0.0149(17) 0.0186(17) 0.0038(13) 0.0053(14) 0.0002(14)
C8 0.0159(17) 0.0188(19) 0.0173(17) 0.0026(14) 0.0035(14) 0.0019(14)
C9 0.0177(18) 0.0161(18) 0.0228(19) -0.0020(14) 0.0001(15) 0.0018(15)
N1 0.0216(17) 0.0193(17) 0.0231(17) -0.0011(13) 0.0044(13) 0.0001(13)
N2 0.028(2) 0.028(2) 0.031(2) 0.0051(16) 0.0072(16) 0.0016(16)
C10 0.0143(16) 0.0169(18) 0.0184(17) -0.0012(13) 0.0030(13) 0.0010(14)
C11 0.0182(18) 0.0166(18) 0.0174(17) -0.0001(14) 0.0036(14) -0.0011(14)
C12 0.0196(18) 0.0195(19) 0.0205(18) 0.0001(15) 0.0030(14) -0.0006(15)

loop_
_atom_type_symbol
_atom_type_description
_atom_type_scat_dispersion_real
_atom_type_scat_dispersion_imag
_atom_type_scat_source
C C 0.0033 0.0016 'International Tables Vol C Tables 4.2.6.8 and 6.1.1.4'
N N 0.0061 0.0033 'International Tables Vol C Tables 4.2.6.8 and 6.1.1.4'
F F 0.0171 0.0103 'International Tables Vol C Tables 4.2.6.8 and 6.1.1.4'
Hg Hg -2.3894 9.2266 'International Tables Vol C Tables 4.2.6.8 and 6.1.1.4'

loop_
_geom_angle_atom_site_label_1
_geom_angle_atom_site_label_2
_geom_angle_atom_site_label_3
_geom_angle_site_symmetry_1
_geom_angle_site_symmetry_3
_geom_angle
C1 Hg1 C1 . 2_655 173.9(2)
C6 Hg2 C7 . . 176.24(16)
C2 C1 C6 . . 118.4(4)
C2 C1 Hg1 . . 120.0(3)
C6 C1 Hg1 . . 121.6(3)
F1 C2 C1 . . 121.1(4)
F1 C2 C3 . . 116.8(4)
C1 C2 C3 . . 122.1(4)
F2 C3 C4 . . 118.9(4)
F2 C3 C2 . . 121.4(4)
C4 C3 C2 . . 119.7(4)
F3 C4 C5 . . 121.7(4)
F3 C4 C3 . . 119.5(4)
C5 C4 C3 . . 118.9(4)
F4 C5 C4 . . 117.3(4)
F4 C5 C6 . . 120.3(4)
C4 C5 C6 . . 122.4(4)
C5 C6 C1 . . 118.6(4)
C5 C6 Hg2 . . 117.7(3)
C1 C6 Hg2 . . 123.7(3)
C8 C7 C7 . 2_655 117.8(2)
C8 C7 Hg2 . . 120.8(3)
C7 C7 Hg2 2_655 . 121.39(11)
F5 C8 C7 . . 119.9(3)
F5 C8 C9 . . 116.7(4)
C7 C8 C9 . . 123.4(4)
F6 C9 C9 . 2_655 120.0(2)
F6 C9 C8 . . 121.2(4)
C9 C9 C8 2_655 . 118.8(2)
C11 N1 Hg2 . . 136.2(3)
C11 N1 Hg1 . . 127.4(3)
Hg2 N1 Hg1 . . 74.82(9)
C10 C10 C12 7_666 . 121.1(5)
C10 C10 C11 7_666 . 119.4(5)
C12 C10 C11 . . 119.5(4)
N1 C11 C10 . . 176.9(5)
N2 C12 C10 . . 175.2(5)

loop_
_geom_bond_atom_site_label_1
_geom_bond_atom_site_label_2
_geom_bond_site_symmetry_2
_geom_bond_distance
Hg1 C1 . 2.087(4)
Hg1 N1 . 3.030(4)
Hg2 C6 . 2.071(4)
Hg2 C7 . 2.077(4)
Hg2 N1 . 2.990(4)
F1 C2 . 1.351(5)
F2 C3 . 1.348(5)
F3 C4 . 1.340(4)
F4 C5 . 1.347(5)
F5 C8 . 1.363(5)
F6 C9 . 1.339(5)
C1 C2 . 1.387(6)
C1 C6 . 1.415(6)
C2 C3 . 1.389(6)
C3 C4 . 1.385(6)
C4 C5 . 1.382(6)
C5 C6 . 1.394(5)
C7 C8 . 1.375(6)
C7 C7 2_655 1.429(7)
C8 C9 . 1.384(6)
C9 C9 2_655 1.377(8)
N1 C11 . 1.140(6)
N2 C12 . 1.136(6)
C10 C10 7_666 1.355(8)
C10 C12 . 1.437(6)
C10 C11 . 1.441(6)

loop_
_geom_torsion_atom_site_label_1
_geom_torsion_atom_site_label_2
_geom_torsion_atom_site_label_3
_geom_torsion_atom_site_label_4
_geom_torsion_site_symmetry_1
_geom_torsion_site_symmetry_4
_geom_torsion
C6 C1 C2 F1 . . -179.0(4)
Hg1 C1 C2 F1 . . -0.2(6)
C6 C1 C2 C3 . . 0.3(6)
Hg1 C1 C2 C3 . . 179.1(3)
F1 C2 C3 F2 . . -1.9(6)
C1 C2 C3 F2 . . 178.8(4)
F1 C2 C3 C4 . . 177.9(4)
C1 C2 C3 C4 . . -1.4(7)
F2 C3 C4 F3 . . 2.0(6)
C2 C3 C4 F3 . . -177.8(4)
F2 C3 C4 C5 . . -178.7(4)
C2 C3 C4 C5 . . 1.5(6)
F3 C4 C5 F4 . . -1.2(6)
C3 C4 C5 F4 . . 179.5(4)
F3 C4 C5 C6 . . 178.8(4)
C3 C4 C5 C6 . . -0.5(6)
F4 C5 C6 C1 . . 179.4(4)
C4 C5 C6 C1 . . -0.6(6)
F4 C5 C6 Hg2 . . -2.5(5)
C4 C5 C6 Hg2 . . 177.5(3)
C2 C1 C6 C5 . . 0.7(6)
Hg1 C1 C6 C5 . . -178.1(3)
C2 C1 C6 Hg2 . . -177.2(3)
Hg1 C1 C6 Hg2 . . 4.0(5)
C7 C7 C8 F5 2_655 . 179.2(4)
Hg2 C7 C8 F5 . . -1.1(5)
C7 C7 C8 C9 2_655 . -0.4(7)
Hg2 C7 C8 C9 . . 179.3(3)
F5 C8 C9 F6 . . -1.2(6)
C7 C8 C9 F6 . . 178.4(4)
F5 C8 C9 C9 . 2_655 179.5(5)
C7 C8 C9 C9 . 2_655 -0.8(8)

_cod_database_fobs_code 2241222
